data_7704525
loop_
_publ_author_name
'Burt, Liam K.'
'Hill, Anthony F.'

_publ_section_title
;
 Heterobimetallic \m<sub>2</sub>-carbido complexes of platinum and
 tungsten.
;
_journal_issue 24
_journal_name_full 'Dalton transactions (Cambridge, England : 2003)'
_journal_page_first 8143
_journal_page_last 8161
_journal_paper_doi 10.1039/d0dt01617a
_journal_volume 49
_journal_year 2020
_chemical_formula_moiety 'C46 H45 B N8 O2 P Pt W, 2(C H Cl3), F6 P'
_chemical_formula_sum 'C48 H47 B Cl6 F6 N8 O2 P2 Pt W'
_chemical_formula_weight 1546.32
_space_group_crystal_system triclinic
_space_group_IT_number 2
_space_group_name_Hall '-P 1'
_space_group_name_H-M_alt 'P -1'
_atom_sites_solution_hydrogens mixed
_atom_sites_solution_primary dual
_audit_creation_date 2020-04-17
_audit_creation_method
;
Olex2 1.3
(compiled 2020.02.04 svn.rd84adfe8 for OlexSys, GUI svn.r6032)
;
_audit_update_record
;
2020-04-18 deposited with the CCDC.	2020-05-29 downloaded from the CCDC.
;
_cell_angle_alpha 84.892(2)
_cell_angle_beta 78.583(2)
_cell_angle_gamma 85.769(2)
_cell_formula_units_Z 2
_cell_length_a 9.5287(2)
_cell_length_b 16.3575(4)
_cell_length_c 18.2918(2)
_cell_measurement_reflns_used 8793
_cell_measurement_temperature 150.00(10)
_cell_measurement_theta_max 73.3100
_cell_measurement_theta_min 4.7450
_cell_volume 2778.94(10)
_computing_cell_refinement 'CrysAlisPro 1.171.40.36a (Rigaku OD, 2018)'
_computing_data_collection 'CrysAlisPro 1.171.40.36a (Rigaku OD, 2018)'
_computing_data_reduction 'CrysAlisPro 1.171.40.36a (Rigaku OD, 2018)'
_computing_molecular_graphics 'Olex2 1.3 (Dolomanov et al., 2009)'
_computing_publication_material 'Olex2 1.3 (Dolomanov et al., 2009)'
_computing_structure_refinement 'SHELXL 2018/3 (Sheldrick, 2015)'
_computing_structure_solution 'SHELXT 2018/2 (Sheldrick, 2018)'
_diffrn_ambient_environment N~2~
_diffrn_ambient_temperature 150.00(10)
_diffrn_detector 'CCD plate'
_diffrn_detector_area_resol_mean 8.1297
_diffrn_detector_type EosS2
_diffrn_measured_fraction_theta_full 0.994
_diffrn_measured_fraction_theta_max 0.969
_diffrn_measurement_details
;
List of Runs (angles in degrees, time in seconds):

  # Type    Start    End  Width  t~exp~   \w     \q     \k     \f   Frames
#--------------------------------------------------------------------------
  1  \w    -73.00  27.00   1.00    1.19    --  -37.05   0.00  30.00  100
  2  \w     28.00  90.00   1.00    1.19    --   37.05-125.00 150.00   62
  3  \w    -13.00  54.00   1.00    1.19    --   37.05 -57.00   0.00   67
  4  \w     28.00  66.00   1.00    1.19    --   37.05 -19.00  60.00   38
  5  \w    -25.00  18.00   1.00    1.19    --   37.05 -19.00  60.00   43
  6  \w      7.00  70.00   1.00    1.19    --   37.05 -99.00 -30.00   63
  7  \w      9.00 108.00   1.00    1.19    --   37.05  19.00 -90.00   99
  8  \w     35.00  76.00   1.00    1.19    --   37.05-125.00 -90.00   41
  9  \w     44.00 109.00   1.00    4.76    --  111.00-111.00 -90.00   65
 10  \w     41.00 109.00   1.00    4.76    --  111.00-111.00  30.00   68
 11  \w     97.00 178.00   1.00    4.76    --  111.00  25.00  90.00   81
 12  \w     47.00 109.00   1.00    4.76    --  111.00-111.00 -30.00   62
 13  \w     43.00 128.00   1.00    4.76    --  111.00 -38.00  30.00   85
 14  \w     43.00 128.00   1.00    4.76    --  111.00 -50.00-120.00   85
 15  \w     42.00 114.00   1.00    4.76    --  111.00 -38.00 120.00   72
 16  \w    132.00 174.00   1.00    4.76    --  111.00  77.00  30.00   42
 17  \w     42.00  96.00   1.00    4.76    --  111.00 -38.00 -30.00   54
 18  \w     49.00  99.00   1.00    4.76    --  111.00 -92.00-180.00   50
 19  \w     52.00 132.00   1.00    4.76    --  111.00 -77.00  30.00   80
 20  \w     81.00 109.00   1.00    4.76    --  111.00-111.00 150.00   28
 21  \w     63.00 178.00   1.00    4.76    --  111.00   0.00-150.00  115
;
_diffrn_measurement_device 'four-circle diffractometer'
_diffrn_measurement_device_type 'SuperNova, Dual, Cu at home/near, EosS2'
_diffrn_measurement_method '\w scans'
_diffrn_orient_matrix_type 'CrysAlisPro convention (1999,Acta A55,543-557)'
_diffrn_orient_matrix_UB_11 0.0106110000
_diffrn_orient_matrix_UB_12 0.0939995000
_diffrn_orient_matrix_UB_13 -0.0099073000
_diffrn_orient_matrix_UB_21 -0.1497857000
_diffrn_orient_matrix_UB_22 0.0098309000
_diffrn_orient_matrix_UB_23 -0.0206071000
_diffrn_orient_matrix_UB_31 -0.0689000000
_diffrn_orient_matrix_UB_32 0.0061680000
_diffrn_orient_matrix_UB_33 0.0830828000
_diffrn_radiation_monochromator mirror
_diffrn_radiation_probe x-ray
_diffrn_radiation_type 'Cu K\a'
_diffrn_radiation_wavelength 1.54184
_diffrn_reflns_av_R_equivalents 0.0427
_diffrn_reflns_av_unetI/netI 0.0685
_diffrn_reflns_Laue_measured_fraction_full 0.994
_diffrn_reflns_Laue_measured_fraction_max 0.969
_diffrn_reflns_limit_h_max 11
_diffrn_reflns_limit_h_min -11
_diffrn_reflns_limit_k_max 20
_diffrn_reflns_limit_k_min -18
_diffrn_reflns_limit_l_max 22
_diffrn_reflns_limit_l_min -12
_diffrn_reflns_number 18617
_diffrn_reflns_point_group_measured_fraction_full 0.994
_diffrn_reflns_point_group_measured_fraction_max 0.969
_diffrn_reflns_theta_full 67.684
_diffrn_reflns_theta_max 73.935
_diffrn_reflns_theta_min 3.811
_diffrn_source 'micro-focus sealed X-ray tube'
_diffrn_source_type 'SuperNova (Cu) X-ray Source'
_exptl_absorpt_coefficient_mu 12.182
_exptl_absorpt_correction_T_max 0.696
_exptl_absorpt_correction_T_min 0.199
_exptl_absorpt_correction_type analytical
_exptl_absorpt_process_details
;
CrysAlisPro 1.171.40.36a (Rigaku Oxford Diffraction, 2018)
Analytical numeric absorption correction using a multifaceted crystal
			model based on expressions derived by R.C. Clark & J.S. Reid.
(Clark, R. C. & Reid, J. S. (1995). Acta Cryst. A51, 887-897)
Empirical absorption correction using spherical harmonics,
 implemented in SCALE3 ABSPACK scaling algorithm.
;
_exptl_crystal_colour 'clear light orange'
_exptl_crystal_colour_lustre clear
_exptl_crystal_colour_modifier light
_exptl_crystal_colour_primary orange
_exptl_crystal_density_diffrn 1.848
_exptl_crystal_description plate
_exptl_crystal_F_000 1500
_exptl_crystal_size_max 0.188
_exptl_crystal_size_mid 0.051
_exptl_crystal_size_min 0.036
_refine_diff_density_max 1.427
_refine_diff_density_min -2.374
_refine_diff_density_rms 0.173
_refine_ls_extinction_method none
_refine_ls_goodness_of_fit_ref 1.042
_refine_ls_hydrogen_treatment mixed
_refine_ls_matrix_type full
_refine_ls_number_parameters 685
_refine_ls_number_reflns 10934
_refine_ls_number_restraints 1
_refine_ls_restrained_S_all 1.042
_refine_ls_R_factor_all 0.0527
_refine_ls_R_factor_gt 0.0445
_refine_ls_shift/su_max 0.002
_refine_ls_shift/su_mean 0.000
_refine_ls_structure_factor_coef Fsqd
_refine_ls_weighting_details 'w=1/[\s^2^(Fo^2^)+(0.0663P)^2^] where P=(Fo^2^+2Fc^2^)/3'
_refine_ls_weighting_scheme calc
_refine_ls_wR_factor_gt 0.1158
_refine_ls_wR_factor_ref 0.1252
_reflns_Friedel_coverage 0.000
_reflns_number_gt 9217
_reflns_number_total 10934
_reflns_threshold_expression 'I > 2\s(I)'
_cod_data_source_file d0dt01617a2.cif
_cod_data_source_block '[10a]+'
_cod_depositor_comments 'Adding full bibliography for 7704524--7704531.cif.'
_cod_database_code 7704525
_shelx_shelxl_version_number 2018/3
_chemical_oxdiff_formula C45H44BO2Cl6F6N8P2Pt1W1
_chemical_oxdiff_usercomment 'Vap. diff. CDCl3/Hex, -20 degC'
_shelx_space_group_comment
;
The symmetry employed for this shelxl refinement is uniquely defined
by the following loop, which should always be used as a source of
symmetry information in preference to the above space-group names.
They are only intended as comments.
;
_reflns_odcompleteness_completeness 99.34
_reflns_odcompleteness_iscentric 1
_reflns_odcompleteness_theta 69.95
_olex2_refinement_description
;
1. Fixed Uiso
 At 1.2 times of:
  All B(H) groups, All C(H) groups
 At 1.5 times of:
  All C(H,H,H) groups
2. Restrained distances
 B1-H1
 1.15 with sigma of 0.02
3.a Ternary CH refined with riding coordinates:
 C60(H60), C61(H61)
3.b Aromatic/amide H refined with riding coordinates:
 C6(H6), C11(H11), C16(H16), C20(H20), C21(H21), C22(H22), C23(H23), C26(H26),
 C27(H27), C28(H28), C29(H29), C31(H31), C32(H32), C33(H33), C34(H34), C35(H35),
  C41(H41), C42(H42), C43(H43), C44(H44), C45(H45), C51(H51), C52(H52),
 C53(H53), C54(H54), C55(H55)
3.c Idealised Me refined as rotating group:
 C4(H4A,H4B,H4C), C8(H8A,H8B,H8C), C9(H9A,H9B,H9C), C13(H13A,H13B,H13C),
 C14(H14A,H14B,H14C), C18(H18A,H18B,H18C)
;
_ins_header
;
TITL LB019_Rint033abs in P-1 
REM P-1 (#2 in standard setting)
CELL 1.54184   9.528668  16.357473  18.291797  84.8920  78.5833  85.7688
ZERR    2.00   0.000219   0.000423   0.000237   0.0016   0.0016   0.0020
LATT  1
SFAC C H B N O F P Cl W Pt
UNIT 90.00 88.00 2.00 16.00 4.00 12.00 4.00 12.00 2.00 2.00
TREF
HKLF 4
END
;
_olex2_submission_special_instructions 'No special instructions were received'
_oxdiff_exptl_absorpt_empirical_details
;
Empirical correction (ABSPACK) includes:
- Absorption correction using spherical harmonics
- Frame scaling
;
_oxdiff_exptl_absorpt_empirical_full_max 2.231
_oxdiff_exptl_absorpt_empirical_full_min 0.579

loop_
_space_group_symop_operation_xyz
'x, y, z'
'-x, -y, -z'

loop_
_atom_site_label
_atom_site_type_symbol
_atom_site_fract_x
_atom_site_fract_y
_atom_site_fract_z
_atom_site_U_iso_or_equiv
_atom_site_adp_type
_atom_site_occupancy
_atom_site_site_symmetry_order
_atom_site_calc_flag
_atom_site_refinement_flags_posn
_atom_site_refinement_flags_adp
_atom_site_refinement_flags_occupancy
_atom_site_disorder_assembly
_atom_site_disorder_group
Pt1 Pt 0.68995(2) 0.72728(2) 0.74751(2) 0.02420(8) Uani 1 1 d . . . . .
W1 W 1.04622(3) 0.79498(2) 0.64276(2) 0.02390(8) Uani 1 1 d . . . . .
P1 P 0.68736(15) 0.78917(10) 0.85181(7) 0.0262(3) Uani 1 1 d . . . . .
O1 O 1.1833(5) 0.7212(4) 0.7783(3) 0.0416(11) Uani 1 1 d . . . . .
O2 O 1.0586(5) 0.9643(3) 0.7083(3) 0.0402(11) Uani 1 1 d . . . . .
N1 N 1.2716(5) 0.8171(4) 0.5699(3) 0.0327(11) Uani 1 1 d . . . . .
N2 N 1.2909(5) 0.8054(4) 0.4953(3) 0.0317(11) Uani 1 1 d . . . . .
N3 N 0.9816(5) 0.8505(3) 0.5389(3) 0.0273(10) Uani 1 1 d . . . . .
N4 N 1.0410(6) 0.8213(3) 0.4705(3) 0.0296(10) Uani 1 1 d . . . . .
N5 N 1.0836(5) 0.6801(3) 0.5833(3) 0.0275(10) Uani 1 1 d . . . . .
N6 N 1.1452(6) 0.6813(3) 0.5085(3) 0.0327(11) Uani 1 1 d . . . . .
N7 N 0.5235(5) 0.6443(3) 0.7888(3) 0.0280(10) Uani 1 1 d . . . . .
N8 N 0.6558(6) 0.6807(3) 0.6493(3) 0.0302(10) Uani 1 1 d . . . . .
C1 C 0.8692(6) 0.7765(4) 0.6983(3) 0.0278(11) Uani 1 1 d . . . . .
C2 C 1.1317(6) 0.7470(4) 0.7278(3) 0.0325(13) Uani 1 1 d . . . . .
C3 C 1.0500(6) 0.9037(4) 0.6847(3) 0.0277(11) Uani 1 1 d . . . . .
C4 C 1.4027(7) 0.8776(5) 0.6555(4) 0.0413(15) Uani 1 1 d . . . . .
H4A H 1.328987 0.854285 0.693532 0.062 Uiso 1 1 calc R U . . .
H4B H 1.396057 0.936349 0.656813 0.062 Uiso 1 1 calc R U . . .
H4C H 1.494947 0.856318 0.664304 0.062 Uiso 1 1 calc R U . . .
C5 C 1.3838(6) 0.8556(4) 0.5800(4) 0.0353(14) Uani 1 1 d . . . . .
C6 C 1.4760(7) 0.8720(5) 0.5111(4) 0.0432(16) Uani 1 1 d . . . . .
H6 H 1.560701 0.899252 0.502148 0.052 Uiso 1 1 calc R U . . .
C7 C 1.4140(7) 0.8393(4) 0.4599(4) 0.0351(13) Uani 1 1 d . . . . .
C8 C 1.4654(9) 0.8405(6) 0.3757(4) 0.056(2) Uani 1 1 d . . . . .
H8A H 1.560668 0.859523 0.362689 0.084 Uiso 1 1 calc R U . . .
H8B H 1.402136 0.876664 0.351189 0.084 Uiso 1 1 calc R U . . .
H8C H 1.465688 0.785964 0.360044 0.084 Uiso 1 1 calc R U . . .
C9 C 0.7920(7) 0.9551(4) 0.5867(4) 0.0379(14) Uani 1 1 d . . . . .
H9A H 0.757446 0.917866 0.629017 0.057 Uiso 1 1 calc R U . . .
H9B H 0.712044 0.983597 0.569000 0.057 Uiso 1 1 calc R U . . .
H9C H 0.849739 0.994083 0.601283 0.057 Uiso 1 1 calc R U . . .
C10 C 0.8794(6) 0.9082(4) 0.5264(3) 0.0309(12) Uani 1 1 d . . . . .
C11 C 0.8734(7) 0.9154(4) 0.4501(4) 0.0351(13) Uani 1 1 d . . . . .
H11 H 0.812325 0.950699 0.426393 0.042 Uiso 1 1 calc R U . . .
C12 C 0.9761(7) 0.8596(4) 0.4176(3) 0.0314(12) Uani 1 1 d . . . . .
C13 C 1.0180(9) 0.8413(5) 0.3366(4) 0.0462(17) Uani 1 1 d . . . . .
H13A H 1.114450 0.856503 0.317223 0.069 Uiso 1 1 calc R U . . .
H13B H 0.954112 0.872076 0.308426 0.069 Uiso 1 1 calc R U . . .
H13C H 1.012021 0.783591 0.332463 0.069 Uiso 1 1 calc R U . . .
C14 C 0.9999(8) 0.5752(4) 0.6860(4) 0.0377(14) Uani 1 1 d . . . . .
H14A H 1.058678 0.590574 0.718942 0.056 Uiso 1 1 calc R U . . .
H14B H 0.992705 0.516649 0.691387 0.056 Uiso 1 1 calc R U . . .
H14C H 0.905900 0.601730 0.698457 0.056 Uiso 1 1 calc R U . . .
C15 C 1.0657(7) 0.6010(4) 0.6071(4) 0.0345(13) Uani 1 1 d . . . . .
C16 C 1.1160(8) 0.5512(4) 0.5500(4) 0.0389(14) Uani 1 1 d . . . . .
H16 H 1.116040 0.494141 0.552223 0.047 Uiso 1 1 calc R U . . .
C17 C 1.1671(7) 0.6042(4) 0.4876(4) 0.0360(14) Uani 1 1 d . . . . .
C18 C 1.2316(9) 0.5838(5) 0.4094(4) 0.0472(18) Uani 1 1 d . . . . .
H18A H 1.173433 0.609642 0.375667 0.071 Uiso 1 1 calc R U . . .
H18B H 1.236289 0.525280 0.406662 0.071 Uiso 1 1 calc R U . . .
H18C H 1.326560 0.603312 0.395743 0.071 Uiso 1 1 calc R U . . .
C20 C 0.4761(7) 0.6195(4) 0.8615(4) 0.0364(14) Uani 1 1 d . . . . .
H20 H 0.511690 0.642826 0.898100 0.044 Uiso 1 1 calc R U . . .
C21 C 0.3775(8) 0.5613(5) 0.8826(4) 0.0466(17) Uani 1 1 d . . . . .
H21 H 0.345589 0.545838 0.932943 0.056 Uiso 1 1 calc R U . . .
C22 C 0.3259(8) 0.5259(5) 0.8288(5) 0.0495(18) Uani 1 1 d . . . . .
H22 H 0.257057 0.487078 0.842583 0.059 Uiso 1 1 calc R U . . .
C23 C 0.3766(8) 0.5482(5) 0.7537(4) 0.0419(15) Uani 1 1 d . . . . .
H23 H 0.344406 0.523502 0.716739 0.050 Uiso 1 1 calc R U . . .
C24 C 0.4760(7) 0.6078(4) 0.7349(4) 0.0320(12) Uani 1 1 d . . . . .
C25 C 0.5411(6) 0.6340(4) 0.6572(4) 0.0311(12) Uani 1 1 d . . . . .
C26 C 0.4915(8) 0.6120(5) 0.5964(4) 0.0440(16) Uani 1 1 d . . . . .
H26 H 0.410843 0.581422 0.602898 0.053 Uiso 1 1 calc R U . . .
C27 C 0.5643(9) 0.6363(6) 0.5250(4) 0.0485(18) Uani 1 1 d . . . . .
H27 H 0.532707 0.621874 0.483147 0.058 Uiso 1 1 calc R U . . .
C28 C 0.6840(9) 0.6820(5) 0.5163(4) 0.0443(16) Uani 1 1 d . . . . .
H28 H 0.734905 0.697913 0.468939 0.053 Uiso 1 1 calc R U . . .
C29 C 0.7259(7) 0.7033(5) 0.5799(4) 0.0363(14) Uani 1 1 d . . . . .
H29 H 0.805551 0.734478 0.574474 0.044 Uiso 1 1 calc R U . . .
C30 C 0.5080(6) 0.8275(4) 0.8960(3) 0.0333(13) Uani 1 1 d . . . . .
C31 C 0.3860(7) 0.8106(5) 0.8707(3) 0.0356(13) Uani 1 1 d . . . . .
H31 H 0.394269 0.780225 0.829301 0.043 Uiso 1 1 calc R U . . .
C32 C 0.2519(7) 0.8390(6) 0.9070(4) 0.0455(17) Uani 1 1 d . . . . .
H32 H 0.170268 0.828219 0.889678 0.055 Uiso 1 1 calc R U . . .
C33 C 0.2396(8) 0.8833(5) 0.9689(4) 0.0441(16) Uani 1 1 d . . . . .
H33 H 0.149088 0.900268 0.994257 0.053 Uiso 1 1 calc R U . . .
C34 C 0.3603(8) 0.9029(5) 0.9937(4) 0.0413(15) Uani 1 1 d . . . . .
H34 H 0.351270 0.934647 1.034311 0.050 Uiso 1 1 calc R U . . .
C35 C 0.4943(7) 0.8748(5) 0.9577(3) 0.0362(14) Uani 1 1 d . . . . .
H35 H 0.575719 0.887195 0.974425 0.043 Uiso 1 1 calc R U . . .
C40 C 0.7779(6) 0.8844(4) 0.8444(3) 0.0304(12) Uani 1 1 d . . . . .
C41 C 0.8851(7) 0.8952(5) 0.8829(3) 0.0366(14) Uani 1 1 d . . . . .
H41 H 0.923494 0.850699 0.909238 0.044 Uiso 1 1 calc R U . . .
C42 C 0.9356(8) 0.9735(5) 0.8820(4) 0.0381(14) Uani 1 1 d . . . . .
H42 H 1.008501 0.980921 0.907498 0.046 Uiso 1 1 calc R U . . .
C43 C 0.8778(8) 1.0398(5) 0.8435(4) 0.0435(17) Uani 1 1 d . . . . .
H43 H 0.910964 1.091765 0.843896 0.052 Uiso 1 1 calc R U . . .
C44 C 0.7719(8) 1.0295(5) 0.8046(4) 0.0417(15) Uani 1 1 d . . . . .
H44 H 0.733514 1.074442 0.778713 0.050 Uiso 1 1 calc R U . . .
C45 C 0.7216(7) 0.9513(4) 0.8041(4) 0.0367(14) Uani 1 1 d . . . . .
H45 H 0.651042 0.943898 0.777061 0.044 Uiso 1 1 calc R U . . .
C50 C 0.7587(6) 0.7216(4) 0.9205(3) 0.0313(12) Uani 1 1 d . . . . .
C51 C 0.8888(8) 0.6784(5) 0.8977(4) 0.0468(18) Uani 1 1 d . . . . .
H51 H 0.932000 0.681760 0.847322 0.056 Uiso 1 1 calc R U . . .
C52 C 0.9545(8) 0.6306(6) 0.9483(5) 0.054(2) Uani 1 1 d . . . . .
H52 H 1.043642 0.604206 0.931972 0.065 Uiso 1 1 calc R U . . .
C53 C 0.8905(9) 0.6211(6) 1.0231(5) 0.053(2) Uani 1 1 d . . . . .
H53 H 0.935266 0.588684 1.057175 0.064 Uiso 1 1 calc R U . . .
C54 C 0.7567(10) 0.6616(5) 1.0462(4) 0.0494(18) Uani 1 1 d . . . . .
H54 H 0.710630 0.655120 1.095968 0.059 Uiso 1 1 calc R U . . .
C55 C 0.6933(8) 0.7106(5) 0.9961(4) 0.0392(15) Uani 1 1 d . . . . .
H55 H 0.604534 0.737254 1.012485 0.047 Uiso 1 1 calc R U . . .
B1 B 1.1783(8) 0.7651(5) 0.4633(4) 0.0340(15) Uani 1 1 d D . . . .
H1 H 1.219(8) 0.753(5) 0.4016(17) 0.041 Uiso 1 1 d D U . . .
Cl1 Cl -0.2175(3) 0.4739(2) 0.8795(2) 0.0908(9) Uani 1 1 d . . . . .
Cl2 Cl -0.3612(4) 0.3714(3) 0.79964(18) 0.1049(13) Uani 1 1 d . . . . .
Cl3 Cl -0.2451(4) 0.3027(3) 0.9264(2) 0.1044(12) Uani 1 1 d . . . . .
C60 C -0.2221(10) 0.3751(7) 0.8495(6) 0.065(3) Uani 1 1 d . . . . .
H60 H -0.130565 0.361739 0.816535 0.078 Uiso 1 1 calc R U . . .
Cl4 Cl 0.4643(2) 0.16264(18) 0.84305(13) 0.0633(6) Uani 1 1 d . . . . .
Cl5 Cl 0.3130(4) 0.03928(18) 0.79144(14) 0.0859(10) Uani 1 1 d . . . . .
Cl6 Cl 0.1844(3) 0.12041(18) 0.92383(13) 0.0724(7) Uani 1 1 d . . . . .
C61 C 0.2961(9) 0.1306(5) 0.8351(4) 0.0457(16) Uani 1 1 d . . . . .
H61 H 0.251698 0.173144 0.804336 0.055 Uiso 1 1 calc R U . . .
P2 P 0.1879(2) 0.34343(12) 0.71962(10) 0.0397(4) Uani 1 1 d . . . . .
F1 F 0.3216(5) 0.3277(4) 0.7605(3) 0.0603(13) Uani 1 1 d . . . . .
F2 F 0.0521(6) 0.3595(3) 0.6805(3) 0.0607(13) Uani 1 1 d . . . . .
F3 F 0.1004(5) 0.2783(3) 0.7792(3) 0.0546(11) Uani 1 1 d . . . . .
F4 F 0.1255(6) 0.4144(3) 0.7743(3) 0.0593(13) Uani 1 1 d . . . . .
F5 F 0.2733(7) 0.4082(4) 0.6611(3) 0.0628(14) Uani 1 1 d . . . . .
F6 F 0.2481(6) 0.2714(3) 0.6672(3) 0.0581(12) Uani 1 1 d . . . . .

loop_
_atom_site_aniso_label
_atom_site_aniso_U_11
_atom_site_aniso_U_22
_atom_site_aniso_U_33
_atom_site_aniso_U_23
_atom_site_aniso_U_13
_atom_site_aniso_U_12
Pt1 0.01885(12) 0.03103(13) 0.02196(12) -0.00199(9) -0.00082(8) -0.00503(9)
W1 0.01915(13) 0.02850(14) 0.02260(12) -0.00205(9) 0.00037(9) -0.00368(9)
P1 0.0204(6) 0.0347(7) 0.0226(6) -0.0020(5) -0.0015(5) -0.0037(5)
O1 0.038(2) 0.057(3) 0.031(2) 0.007(2) -0.0119(19) -0.009(2)
O2 0.040(2) 0.038(3) 0.042(2) -0.013(2) 0.001(2) -0.007(2)
N1 0.017(2) 0.045(3) 0.034(3) -0.005(2) 0.0024(19) -0.008(2)
N2 0.024(2) 0.042(3) 0.026(2) -0.003(2) 0.0018(18) -0.004(2)
N3 0.024(2) 0.030(2) 0.026(2) 0.0014(19) -0.0017(18) -0.0045(19)
N4 0.031(3) 0.034(3) 0.022(2) -0.0015(19) 0.0018(19) -0.009(2)
N5 0.030(2) 0.027(2) 0.026(2) -0.0067(19) -0.0039(19) -0.0039(19)
N6 0.035(3) 0.030(3) 0.031(2) -0.008(2) 0.001(2) 0.000(2)
N7 0.016(2) 0.033(3) 0.032(2) -0.002(2) 0.0040(18) -0.0139(18)
N8 0.029(2) 0.037(3) 0.025(2) -0.005(2) -0.0039(19) -0.003(2)
C1 0.021(3) 0.037(3) 0.022(2) -0.005(2) 0.004(2) -0.001(2)
C2 0.021(3) 0.039(3) 0.036(3) -0.006(3) 0.001(2) -0.008(2)
C3 0.023(3) 0.032(3) 0.027(2) -0.007(2) 0.001(2) -0.011(2)
C4 0.026(3) 0.057(4) 0.043(3) -0.005(3) -0.008(3) -0.011(3)
C5 0.020(3) 0.039(3) 0.045(3) -0.003(3) -0.002(2) -0.001(2)
C6 0.022(3) 0.060(5) 0.044(3) 0.003(3) 0.002(3) -0.009(3)
C7 0.023(3) 0.040(3) 0.038(3) -0.001(3) 0.004(2) -0.008(2)
C8 0.039(4) 0.079(6) 0.040(4) 0.005(4) 0.014(3) -0.005(4)
C9 0.025(3) 0.041(4) 0.047(3) -0.003(3) -0.005(3) -0.001(3)
C10 0.026(3) 0.034(3) 0.033(3) 0.001(2) -0.005(2) -0.005(2)
C11 0.026(3) 0.041(3) 0.039(3) 0.003(3) -0.010(2) -0.005(2)
C12 0.034(3) 0.033(3) 0.027(3) 0.004(2) -0.004(2) -0.015(2)
C13 0.065(5) 0.043(4) 0.031(3) -0.002(3) -0.007(3) -0.012(3)
C14 0.044(4) 0.033(3) 0.034(3) 0.004(3) -0.004(3) -0.010(3)
C15 0.032(3) 0.032(3) 0.040(3) -0.002(3) -0.008(3) -0.004(2)
C16 0.041(3) 0.029(3) 0.047(3) -0.005(3) -0.010(3) -0.001(3)
C17 0.037(3) 0.033(3) 0.041(3) -0.015(3) -0.011(3) 0.001(3)
C18 0.058(5) 0.044(4) 0.042(4) -0.017(3) -0.013(3) 0.011(3)
C20 0.032(3) 0.041(3) 0.034(3) 0.002(3) 0.000(2) -0.014(3)
C21 0.037(4) 0.059(5) 0.041(3) 0.000(3) 0.001(3) -0.011(3)
C22 0.041(4) 0.045(4) 0.059(4) 0.001(4) 0.002(3) -0.021(3)
C23 0.034(3) 0.043(4) 0.050(4) -0.011(3) -0.006(3) -0.009(3)
C24 0.026(3) 0.032(3) 0.037(3) -0.004(3) -0.002(2) -0.009(2)
C25 0.026(3) 0.033(3) 0.036(3) -0.005(2) -0.005(2) -0.009(2)
C26 0.039(4) 0.051(4) 0.047(4) -0.013(3) -0.012(3) -0.013(3)
C27 0.045(4) 0.070(5) 0.037(3) -0.013(3) -0.017(3) -0.008(4)
C28 0.056(4) 0.052(4) 0.026(3) -0.005(3) -0.009(3) -0.004(3)
C29 0.032(3) 0.046(4) 0.033(3) -0.004(3) -0.007(2) -0.010(3)
C30 0.021(3) 0.048(4) 0.029(3) -0.002(3) 0.001(2) -0.003(2)
C31 0.033(3) 0.044(4) 0.031(3) -0.004(3) -0.007(2) -0.002(3)
C32 0.021(3) 0.066(5) 0.050(4) -0.011(4) -0.004(3) -0.002(3)
C33 0.030(3) 0.050(4) 0.046(4) -0.007(3) 0.005(3) 0.006(3)
C34 0.041(4) 0.046(4) 0.034(3) -0.008(3) 0.002(3) 0.003(3)
C35 0.030(3) 0.046(4) 0.031(3) -0.004(3) 0.001(2) -0.002(3)
C40 0.023(3) 0.042(3) 0.025(2) -0.005(2) 0.001(2) -0.005(2)
C41 0.030(3) 0.048(4) 0.031(3) 0.000(3) -0.002(2) -0.004(3)
C42 0.038(3) 0.045(4) 0.031(3) -0.008(3) 0.000(3) -0.013(3)
C43 0.047(4) 0.039(4) 0.040(3) -0.010(3) 0.010(3) -0.011(3)
C44 0.037(3) 0.035(3) 0.046(3) 0.003(3) 0.005(3) -0.001(3)
C45 0.031(3) 0.039(3) 0.038(3) 0.000(3) -0.002(3) -0.003(3)
C50 0.023(3) 0.041(3) 0.031(3) -0.001(2) -0.005(2) -0.007(2)
C51 0.035(3) 0.058(5) 0.038(3) 0.015(3) 0.006(3) 0.003(3)
C52 0.028(3) 0.063(5) 0.062(5) 0.019(4) -0.003(3) 0.011(3)
C53 0.049(4) 0.061(5) 0.049(4) 0.019(4) -0.019(3) -0.003(4)
C54 0.067(5) 0.050(4) 0.030(3) 0.006(3) -0.009(3) -0.007(4)
C55 0.043(4) 0.044(4) 0.029(3) -0.006(3) -0.002(3) -0.001(3)
B1 0.034(3) 0.041(4) 0.023(3) -0.003(3) 0.005(3) -0.003(3)
Cl1 0.0717(17) 0.0821(19) 0.110(2) -0.0031(18) -0.0039(16) 0.0091(14)
Cl2 0.0740(18) 0.168(4) 0.0764(17) -0.004(2) -0.0235(15) -0.010(2)
Cl3 0.088(2) 0.110(3) 0.112(2) 0.047(2) -0.0280(19) -0.0282(19)
C60 0.040(4) 0.084(7) 0.066(5) 0.003(5) -0.002(4) 0.001(4)
Cl4 0.0394(9) 0.0892(17) 0.0632(11) -0.0214(11) -0.0068(8) -0.0059(10)
Cl5 0.125(2) 0.0701(16) 0.0576(12) -0.0246(12) 0.0169(14) -0.0422(16)
Cl6 0.0667(13) 0.0875(17) 0.0617(12) -0.0307(12) 0.0125(11) -0.0344(13)
C61 0.046(4) 0.041(4) 0.051(4) 0.000(3) -0.011(3) -0.008(3)
P2 0.0436(9) 0.0388(9) 0.0387(8) -0.0018(7) -0.0146(7) 0.0009(7)
F1 0.045(2) 0.087(4) 0.052(2) 0.000(3) -0.022(2) 0.007(2)
F2 0.068(3) 0.044(3) 0.086(3) -0.007(2) -0.052(3) 0.003(2)
F3 0.057(3) 0.046(3) 0.056(2) 0.004(2) -0.002(2) -0.004(2)
F4 0.061(3) 0.057(3) 0.065(3) -0.021(2) -0.019(2) 0.002(2)
F5 0.087(4) 0.059(3) 0.047(2) 0.006(2) -0.022(3) -0.021(3)
F6 0.069(3) 0.052(3) 0.050(2) -0.010(2) -0.004(2) 0.008(2)

loop_
_atom_type_symbol
_atom_type_description
_atom_type_scat_dispersion_real
_atom_type_scat_dispersion_imag
_atom_type_scat_source
C C 0.0181 0.0091 'International Tables Vol C Tables 4.2.6.8 and 6.1.1.4'
H H 0.0000 0.0000 'International Tables Vol C Tables 4.2.6.8 and 6.1.1.4'
B B 0.0090 0.0039 'International Tables Vol C Tables 4.2.6.8 and 6.1.1.4'
Cl Cl 0.3639 0.7018 'International Tables Vol C Tables 4.2.6.8 and 6.1.1.4'
F F 0.0727 0.0534 'International Tables Vol C Tables 4.2.6.8 and 6.1.1.4'
N N 0.0311 0.0180 'International Tables Vol C Tables 4.2.6.8 and 6.1.1.4'
O O 0.0492 0.0322 'International Tables Vol C Tables 4.2.6.8 and 6.1.1.4'
P P 0.2955 0.4335 'International Tables Vol C Tables 4.2.6.8 and 6.1.1.4'
Pt Pt -4.5932 6.9264 'International Tables Vol C Tables 4.2.6.8 and 6.1.1.4'
W W -5.4734 5.5774 'International Tables Vol C Tables 4.2.6.8 and 6.1.1.4'

loop_
_exptl_crystal_face_index_h
_exptl_crystal_face_index_k
_exptl_crystal_face_index_l
_exptl_crystal_face_perp_dist
0 -1 -12 0.0134
0 0 12 0.0233
-6 3 0 0.0420
6 -3 1 0.1187
0 10 -1 0.0442
0 -11 1 0.0055
1 -1 -11 0.0405
-1 1 11 0.0202

loop_
_geom_angle_atom_site_label_1
_geom_angle_atom_site_label_2
_geom_angle_atom_site_label_3
_geom_angle
_geom_angle_site_symmetry_1
_geom_angle_site_symmetry_3
_geom_angle_publ_flag
N7 Pt1 P1 99.33(14) . . ?
N8 Pt1 P1 169.49(15) . . ?
N8 Pt1 N7 77.2(2) . . ?
C1 Pt1 P1 91.49(17) . . ?
C1 Pt1 N7 164.5(2) . . ?
C1 Pt1 N8 93.9(2) . . ?
N3 W1 N1 80.48(19) . . ?
N3 W1 N5 84.42(19) . . ?
N5 W1 N1 80.26(19) . . ?
C1 W1 N1 178.9(2) . . ?
C1 W1 N3 98.9(2) . . ?
C1 W1 N5 98.8(2) . . ?
C1 W1 C2 89.1(2) . . ?
C1 W1 C3 92.4(2) . . ?
C2 W1 N1 91.5(2) . . ?
C2 W1 N3 172.0(2) . . ?
C2 W1 N5 94.1(2) . . ?
C2 W1 C3 86.2(3) . . ?
C3 W1 N1 88.6(2) . . ?
C3 W1 N3 93.7(2) . . ?
C3 W1 N5 168.9(2) . . ?
C30 P1 Pt1 113.3(2) . . ?
C40 P1 Pt1 118.50(18) . . ?
C40 P1 C30 98.2(3) . . ?
C50 P1 Pt1 111.8(2) . . ?
C50 P1 C30 107.5(3) . . ?
C50 P1 C40 106.2(3) . . ?
N2 N1 W1 117.4(4) . . ?
C5 N1 W1 133.6(4) . . ?
C5 N1 N2 107.4(5) . . ?
N1 N2 B1 121.4(5) . . ?
C7 N2 N1 108.4(5) . . ?
C7 N2 B1 130.1(5) . . ?
N4 N3 W1 121.1(4) . . ?
C10 N3 W1 132.3(4) . . ?
C10 N3 N4 106.4(5) . . ?
N3 N4 B1 119.2(5) . . ?
C12 N4 N3 109.8(5) . . ?
C12 N4 B1 130.1(5) . . ?
N6 N5 W1 121.1(4) . . ?
C15 N5 W1 132.3(4) . . ?
C15 N5 N6 106.5(5) . . ?
N5 N6 B1 119.5(5) . . ?
C17 N6 N5 109.6(6) . . ?
C17 N6 B1 130.9(5) . . ?
C20 N7 Pt1 125.7(4) . . ?
C20 N7 C24 119.1(5) . . ?
C24 N7 Pt1 114.7(4) . . ?
C25 N8 Pt1 116.0(4) . . ?
C29 N8 Pt1 124.6(5) . . ?
C29 N8 C25 118.7(6) . . ?
W1 C1 Pt1 164.5(4) . . ?
O1 C2 W1 177.8(6) . . ?
O2 C3 W1 176.9(6) . . ?
H4A C4 H4B 109.5 . . ?
H4A C4 H4C 109.5 . . ?
H4B C4 H4C 109.5 . . ?
C5 C4 H4A 109.5 . . ?
C5 C4 H4B 109.5 . . ?
C5 C4 H4C 109.5 . . ?
N1 C5 C4 123.0(6) . . ?
N1 C5 C6 109.9(6) . . ?
C6 C5 C4 127.1(6) . . ?
C5 C6 H6 127.5 . . ?
C7 C6 C5 105.0(6) . . ?
C7 C6 H6 127.5 . . ?
N2 C7 C6 109.3(6) . . ?
N2 C7 C8 122.5(6) . . ?
C6 C7 C8 128.2(6) . . ?
C7 C8 H8A 109.5 . . ?
C7 C8 H8B 109.5 . . ?
C7 C8 H8C 109.5 . . ?
H8A C8 H8B 109.5 . . ?
H8A C8 H8C 109.5 . . ?
H8B C8 H8C 109.5 . . ?
H9A C9 H9B 109.5 . . ?
H9A C9 H9C 109.5 . . ?
H9B C9 H9C 109.5 . . ?
C10 C9 H9A 109.5 . . ?
C10 C9 H9B 109.5 . . ?
C10 C9 H9C 109.5 . . ?
N3 C10 C9 122.6(6) . . ?
N3 C10 C11 109.3(6) . . ?
C11 C10 C9 128.0(6) . . ?
C10 C11 H11 127.1 . . ?
C12 C11 C10 105.7(6) . . ?
C12 C11 H11 127.1 . . ?
N4 C12 C11 108.7(6) . . ?
N4 C12 C13 122.4(6) . . ?
C11 C12 C13 128.9(7) . . ?
C12 C13 H13A 109.5 . . ?
C12 C13 H13B 109.5 . . ?
C12 C13 H13C 109.5 . . ?
H13A C13 H13B 109.5 . . ?
H13A C13 H13C 109.5 . . ?
H13B C13 H13C 109.5 . . ?
H14A C14 H14B 109.5 . . ?
H14A C14 H14C 109.5 . . ?
H14B C14 H14C 109.5 . . ?
C15 C14 H14A 109.5 . . ?
C15 C14 H14B 109.5 . . ?
C15 C14 H14C 109.5 . . ?
N5 C15 C14 122.1(6) . . ?
N5 C15 C16 110.6(6) . . ?
C16 C15 C14 127.3(6) . . ?
C15 C16 H16 127.3 . . ?
C15 C16 C17 105.5(6) . . ?
C17 C16 H16 127.3 . . ?
N6 C17 C16 107.8(6) . . ?
N6 C17 C18 123.3(7) . . ?
C16 C17 C18 128.9(6) . . ?
C17 C18 H18A 109.5 . . ?
C17 C18 H18B 109.5 . . ?
C17 C18 H18C 109.5 . . ?
H18A C18 H18B 109.5 . . ?
H18A C18 H18C 109.5 . . ?
H18B C18 H18C 109.5 . . ?
N7 C20 H20 119.0 . . ?
N7 C20 C21 121.9(7) . . ?
C21 C20 H20 119.0 . . ?
C20 C21 H21 120.3 . . ?
C20 C21 C22 119.4(7) . . ?
C22 C21 H21 120.3 . . ?
C21 C22 H22 120.1 . . ?
C21 C22 C23 119.8(7) . . ?
C23 C22 H22 120.1 . . ?
C22 C23 H23 120.6 . . ?
C24 C23 C22 118.8(7) . . ?
C24 C23 H23 120.6 . . ?
N7 C24 C23 120.9(6) . . ?
N7 C24 C25 115.6(5) . . ?
C23 C24 C25 123.5(6) . . ?
N8 C25 C24 115.3(5) . . ?
N8 C25 C26 121.8(6) . . ?
C26 C25 C24 122.9(6) . . ?
C25 C26 H26 120.6 . . ?
C25 C26 C27 118.8(7) . . ?
C27 C26 H26 120.6 . . ?
C26 C27 H27 120.1 . . ?
C28 C27 C26 119.8(7) . . ?
C28 C27 H27 120.1 . . ?
C27 C28 H28 120.9 . . ?
C29 C28 C27 118.2(7) . . ?
C29 C28 H28 120.9 . . ?
N8 C29 C28 122.6(7) . . ?
N8 C29 H29 118.7 . . ?
C28 C29 H29 118.7 . . ?
C31 C30 P1 122.0(5) . . ?
C31 C30 C35 119.4(6) . . ?
C35 C30 P1 118.6(5) . . ?
C30 C31 H31 120.0 . . ?
C32 C31 C30 120.1(6) . . ?
C32 C31 H31 120.0 . . ?
C31 C32 H32 120.0 . . ?
C33 C32 C31 119.9(7) . . ?
C33 C32 H32 120.0 . . ?
C32 C33 H33 119.6 . . ?
C32 C33 C34 120.8(6) . . ?
C34 C33 H33 119.6 . . ?
C33 C34 H34 120.3 . . ?
C35 C34 C33 119.4(6) . . ?
C35 C34 H34 120.3 . . ?
C30 C35 H35 119.9 . . ?
C34 C35 C30 120.3(7) . . ?
C34 C35 H35 119.9 . . ?
C41 C40 P1 123.3(5) . . ?
C41 C40 C45 120.0(7) . . ?
C45 C40 P1 116.2(5) . . ?
C40 C41 H41 120.2 . . ?
C40 C41 C42 119.7(7) . . ?
C42 C41 H41 120.2 . . ?
C41 C42 H42 119.9 . . ?
C43 C42 C41 120.3(7) . . ?
C43 C42 H42 119.9 . . ?
C42 C43 H43 119.7 . . ?
C44 C43 C42 120.5(7) . . ?
C44 C43 H43 119.7 . . ?
C43 C44 H44 120.1 . . ?
C43 C44 C45 119.9(7) . . ?
C45 C44 H44 120.1 . . ?
C40 C45 C44 119.7(7) . . ?
C40 C45 H45 120.1 . . ?
C44 C45 H45 120.1 . . ?
C51 C50 P1 118.1(5) . . ?
C51 C50 C55 117.4(6) . . ?
C55 C50 P1 124.5(5) . . ?
C50 C51 H51 119.5 . . ?
C52 C51 C50 121.0(6) . . ?
C52 C51 H51 119.5 . . ?
C51 C52 H52 119.4 . . ?
C51 C52 C53 121.1(7) . . ?
C53 C52 H52 119.4 . . ?
C52 C53 H53 120.9 . . ?
C52 C53 C54 118.3(7) . . ?
C54 C53 H53 120.9 . . ?
C53 C54 H54 119.8 . . ?
C55 C54 C53 120.4(7) . . ?
C55 C54 H54 119.8 . . ?
C50 C55 H55 119.2 . . ?
C54 C55 C50 121.6(7) . . ?
C54 C55 H55 119.2 . . ?
N2 B1 N6 108.7(6) . . ?
N2 B1 H1 111(4) . . ?
N4 B1 N2 109.3(5) . . ?
N4 B1 N6 109.5(5) . . ?
N4 B1 H1 109(4) . . ?
N6 B1 H1 108(4) . . ?
Cl1 C60 Cl2 110.9(6) . . ?
Cl1 C60 H60 108.7 . . ?
Cl2 C60 H60 108.7 . . ?
Cl3 C60 Cl1 110.0(6) . . ?
Cl3 C60 Cl2 109.9(6) . . ?
Cl3 C60 H60 108.7 . . ?
Cl4 C61 H61 108.1 . . ?
Cl5 C61 Cl4 111.4(5) . . ?
Cl5 C61 Cl6 110.9(4) . . ?
Cl5 C61 H61 108.1 . . ?
Cl6 C61 Cl4 110.0(4) . . ?
Cl6 C61 H61 108.1 . . ?
F1 P2 F3 90.1(3) . . ?
F1 P2 F4 89.3(3) . . ?
F2 P2 F1 178.8(3) . . ?
F2 P2 F3 89.2(3) . . ?
F2 P2 F4 89.7(3) . . ?
F4 P2 F3 88.9(3) . . ?
F5 P2 F1 90.1(3) . . ?
F5 P2 F2 90.6(3) . . ?
F5 P2 F3 179.6(3) . . ?
F5 P2 F4 90.7(3) . . ?
F5 P2 F6 90.8(3) . . ?
F6 P2 F1 90.4(3) . . ?
F6 P2 F2 90.6(3) . . ?
F6 P2 F3 89.6(3) . . ?
F6 P2 F4 178.5(3) . . ?

loop_
_geom_bond_atom_site_label_1
_geom_bond_atom_site_label_2
_geom_bond_distance
_geom_bond_site_symmetry_2
_geom_bond_publ_flag
Pt1 P1 2.2330(14) . ?
Pt1 N7 2.142(5) . ?
Pt1 N8 2.104(5) . ?
Pt1 C1 1.960(6) . ?
W1 N1 2.327(5) . ?
W1 N3 2.211(5) . ?
W1 N5 2.225(5) . ?
W1 C1 1.819(5) . ?
W1 C2 1.972(7) . ?
W1 C3 2.005(6) . ?
P1 C30 1.831(6) . ?
P1 C40 1.817(7) . ?
P1 C50 1.801(7) . ?
O1 C2 1.163(8) . ?
O2 C3 1.130(8) . ?
N1 N2 1.371(7) . ?
N1 C5 1.331(9) . ?
N2 C7 1.355(8) . ?
N2 B1 1.533(10) . ?
N3 N4 1.378(7) . ?
N3 C10 1.344(8) . ?
N4 C12 1.335(9) . ?
N4 B1 1.533(9) . ?
N5 N6 1.376(7) . ?
N5 C15 1.340(9) . ?
N6 C17 1.340(8) . ?
N6 B1 1.556(9) . ?
N7 C20 1.352(8) . ?
N7 C24 1.361(8) . ?
N8 C25 1.357(8) . ?
N8 C29 1.346(8) . ?
C4 H4A 0.9600 . ?
C4 H4B 0.9600 . ?
C4 H4C 0.9600 . ?
C4 C5 1.505(9) . ?
C5 C6 1.404(9) . ?
C6 H6 0.9300 . ?
C6 C7 1.366(10) . ?
C7 C8 1.520(9) . ?
C8 H8A 0.9600 . ?
C8 H8B 0.9600 . ?
C8 H8C 0.9600 . ?
C9 H9A 0.9600 . ?
C9 H9B 0.9600 . ?
C9 H9C 0.9600 . ?
C9 C10 1.480(9) . ?
C10 C11 1.404(9) . ?
C11 H11 0.9300 . ?
C11 C12 1.370(9) . ?
C12 C13 1.508(8) . ?
C13 H13A 0.9600 . ?
C13 H13B 0.9600 . ?
C13 H13C 0.9600 . ?
C14 H14A 0.9600 . ?
C14 H14B 0.9600 . ?
C14 H14C 0.9600 . ?
C14 C15 1.492(9) . ?
C15 C16 1.372(9) . ?
C16 H16 0.9300 . ?
C16 C17 1.399(10) . ?
C17 C18 1.498(8) . ?
C18 H18A 0.9600 . ?
C18 H18B 0.9600 . ?
C18 H18C 0.9600 . ?
C20 H20 0.9300 . ?
C20 C21 1.364(10) . ?
C21 H21 0.9300 . ?
C21 C22 1.371(12) . ?
C22 H22 0.9300 . ?
C22 C23 1.388(11) . ?
C23 H23 0.9300 . ?
C23 C24 1.383(9) . ?
C24 C25 1.474(8) . ?
C25 C26 1.377(9) . ?
C26 H26 0.9300 . ?
C26 C27 1.391(11) . ?
C27 H27 0.9300 . ?
C27 C28 1.385(12) . ?
C28 H28 0.9300 . ?
C28 C29 1.382(9) . ?
C29 H29 0.9300 . ?
C30 C31 1.387(9) . ?
C30 C35 1.404(9) . ?
C31 H31 0.9300 . ?
C31 C32 1.387(9) . ?
C32 H32 0.9300 . ?
C32 C33 1.378(11) . ?
C33 H33 0.9300 . ?
C33 C34 1.386(11) . ?
C34 H34 0.9300 . ?
C34 C35 1.382(9) . ?
C35 H35 0.9300 . ?
C40 C41 1.380(9) . ?
C40 C45 1.398(10) . ?
C41 H41 0.9300 . ?
C41 C42 1.399(10) . ?
C42 H42 0.9300 . ?
C42 C43 1.380(11) . ?
C43 H43 0.9300 . ?
C43 C44 1.373(11) . ?
C44 H44 0.9300 . ?
C44 C45 1.401(10) . ?
C45 H45 0.9300 . ?
C50 C51 1.389(9) . ?
C50 C55 1.400(8) . ?
C51 H51 0.9300 . ?
C51 C52 1.374(11) . ?
C52 H52 0.9300 . ?
C52 C53 1.384(11) . ?
C53 H53 0.9300 . ?
C53 C54 1.397(12) . ?
C54 H54 0.9300 . ?
C54 C55 1.366(11) . ?
C55 H55 0.9300 . ?
B1 H1 1.15(2) . ?
Cl1 C60 1.758(12) . ?
Cl2 C60 1.759(11) . ?
Cl3 C60 1.745(11) . ?
C60 H60 0.9800 . ?
Cl4 C61 1.759(8) . ?
Cl5 C61 1.738(8) . ?
Cl6 C61 1.758(8) . ?
C61 H61 0.9800 . ?
P2 F1 1.595(5) . ?
P2 F2 1.593(5) . ?
P2 F3 1.607(5) . ?
P2 F4 1.603(5) . ?
P2 F5 1.584(5) . ?
P2 F6 1.587(5) . ?

loop_
_geom_torsion_atom_site_label_1
_geom_torsion_atom_site_label_2
_geom_torsion_atom_site_label_3
_geom_torsion_atom_site_label_4
_geom_torsion
_geom_torsion_site_symmetry_1
_geom_torsion_site_symmetry_2
_geom_torsion_site_symmetry_3
_geom_torsion_site_symmetry_4
_geom_torsion_publ_flag
Pt1 P1 C30 C31 6.9(7) . . . . ?
Pt1 P1 C30 C35 -173.7(5) . . . . ?
Pt1 P1 C40 C41 -123.3(5) . . . . ?
Pt1 P1 C40 C45 64.4(5) . . . . ?
Pt1 P1 C50 C51 48.6(6) . . . . ?
Pt1 P1 C50 C55 -132.5(6) . . . . ?
Pt1 N7 C20 C21 -174.6(6) . . . . ?
Pt1 N7 C24 C23 175.1(5) . . . . ?
Pt1 N7 C24 C25 -2.9(7) . . . . ?
Pt1 N8 C25 C24 -12.7(7) . . . . ?
Pt1 N8 C25 C26 168.3(6) . . . . ?
Pt1 N8 C29 C28 -168.8(6) . . . . ?
W1 N1 N2 C7 165.7(4) . . . . ?
W1 N1 N2 B1 -10.4(8) . . . . ?
W1 N1 C5 C4 16.8(11) . . . . ?
W1 N1 C5 C6 -162.6(5) . . . . ?
W1 N3 N4 C12 174.5(4) . . . . ?
W1 N3 N4 B1 -15.3(7) . . . . ?
W1 N3 C10 C9 6.7(9) . . . . ?
W1 N3 C10 C11 -174.0(4) . . . . ?
W1 N5 N6 C17 174.8(4) . . . . ?
W1 N5 N6 B1 -4.9(8) . . . . ?
W1 N5 C15 C14 5.1(10) . . . . ?
W1 N5 C15 C16 -174.6(5) . . . . ?
P1 C30 C31 C32 178.3(6) . . . . ?
P1 C30 C35 C34 -178.2(6) . . . . ?
P1 C40 C41 C42 -171.3(5) . . . . ?
P1 C40 C45 C44 171.0(5) . . . . ?
P1 C50 C51 C52 175.0(7) . . . . ?
P1 C50 C55 C54 -176.6(6) . . . . ?
N1 N2 C7 C6 0.8(8) . . . . ?
N1 N2 C7 C8 -177.5(7) . . . . ?
N1 N2 B1 N4 66.1(8) . . . . ?
N1 N2 B1 N6 -53.4(8) . . . . ?
N1 C5 C6 C7 -1.5(9) . . . . ?
N2 N1 C5 C4 -178.7(6) . . . . ?
N2 N1 C5 C6 2.0(8) . . . . ?
N3 W1 C1 Pt1 94.2(13) . . . . ?
N3 N4 C12 C11 0.5(7) . . . . ?
N3 N4 C12 C13 179.7(6) . . . . ?
N3 N4 B1 N2 -51.2(7) . . . . ?
N3 N4 B1 N6 67.8(7) . . . . ?
N3 C10 C11 C12 0.0(7) . . . . ?
N4 N3 C10 C9 -179.1(6) . . . . ?
N4 N3 C10 C11 0.3(7) . . . . ?
N5 W1 C1 Pt1 8.5(13) . . . . ?
N5 N6 C17 C16 1.1(8) . . . . ?
N5 N6 C17 C18 179.5(6) . . . . ?
N5 N6 B1 N2 64.0(7) . . . . ?
N5 N6 B1 N4 -55.4(8) . . . . ?
N5 C15 C16 C17 -0.2(8) . . . . ?
N6 N5 C15 C14 -179.5(6) . . . . ?
N6 N5 C15 C16 0.8(8) . . . . ?
N7 C20 C21 C22 0.8(12) . . . . ?
N7 C24 C25 N8 10.3(9) . . . . ?
N7 C24 C25 C26 -170.8(7) . . . . ?
N8 C25 C26 C27 2.1(12) . . . . ?
C2 W1 C1 Pt1 -85.5(13) . . . . ?
C3 W1 C1 Pt1 -171.7(13) . . . . ?
C4 C5 C6 C7 179.2(7) . . . . ?
C5 N1 N2 C7 -1.7(7) . . . . ?
C5 N1 N2 B1 -177.9(6) . . . . ?
C5 C6 C7 N2 0.4(9) . . . . ?
C5 C6 C7 C8 178.6(8) . . . . ?
C7 N2 B1 N4 -109.1(7) . . . . ?
C7 N2 B1 N6 131.4(7) . . . . ?
C9 C10 C11 C12 179.4(6) . . . . ?
C10 N3 N4 C12 -0.5(7) . . . . ?
C10 N3 N4 B1 169.6(6) . . . . ?
C10 C11 C12 N4 -0.3(7) . . . . ?
C10 C11 C12 C13 -179.4(6) . . . . ?
C12 N4 B1 N2 116.6(7) . . . . ?
C12 N4 B1 N6 -124.4(7) . . . . ?
C14 C15 C16 C17 -179.9(7) . . . . ?
C15 N5 N6 C17 -1.2(7) . . . . ?
C15 N5 N6 B1 179.1(6) . . . . ?
C15 C16 C17 N6 -0.6(8) . . . . ?
C15 C16 C17 C18 -178.8(7) . . . . ?
C17 N6 B1 N2 -115.6(7) . . . . ?
C17 N6 B1 N4 125.0(7) . . . . ?
C20 N7 C24 C23 2.3(10) . . . . ?
C20 N7 C24 C25 -175.6(6) . . . . ?
C20 C21 C22 C23 1.4(13) . . . . ?
C21 C22 C23 C24 -1.8(12) . . . . ?
C22 C23 C24 N7 -0.1(11) . . . . ?
C22 C23 C24 C25 177.7(7) . . . . ?
C23 C24 C25 N8 -167.6(6) . . . . ?
C23 C24 C25 C26 11.4(11) . . . . ?
C24 N7 C20 C21 -2.7(11) . . . . ?
C24 C25 C26 C27 -176.8(7) . . . . ?
C25 N8 C29 C28 1.2(11) . . . . ?
C25 C26 C27 C28 -0.2(13) . . . . ?
C26 C27 C28 C29 -1.1(13) . . . . ?
C27 C28 C29 N8 0.7(12) . . . . ?
C29 N8 C25 C24 176.4(6) . . . . ?
C29 N8 C25 C26 -2.6(10) . . . . ?
C30 P1 C40 C41 114.5(5) . . . . ?
C30 P1 C40 C45 -57.9(5) . . . . ?
C30 P1 C50 C51 173.7(6) . . . . ?
C30 P1 C50 C55 -7.5(7) . . . . ?
C30 C31 C32 C33 -0.7(12) . . . . ?
C31 C30 C35 C34 1.2(11) . . . . ?
C31 C32 C33 C34 2.6(13) . . . . ?
C32 C33 C34 C35 -2.6(12) . . . . ?
C33 C34 C35 C30 0.7(11) . . . . ?
C35 C30 C31 C32 -1.1(11) . . . . ?
C40 P1 C30 C31 132.8(6) . . . . ?
C40 P1 C30 C35 -47.8(6) . . . . ?
C40 P1 C50 C51 -82.0(6) . . . . ?
C40 P1 C50 C55 96.9(6) . . . . ?
C40 C41 C42 C43 0.6(9) . . . . ?
C41 C40 C45 C44 -1.6(9) . . . . ?
C41 C42 C43 C44 -1.1(10) . . . . ?
C42 C43 C44 C45 0.1(10) . . . . ?
C43 C44 C45 C40 1.2(10) . . . . ?
C45 C40 C41 C42 0.7(9) . . . . ?
C50 P1 C30 C31 -117.2(6) . . . . ?
C50 P1 C30 C35 62.2(6) . . . . ?
C50 P1 C40 C41 3.4(6) . . . . ?
C50 P1 C40 C45 -168.9(5) . . . . ?
C50 C51 C52 C53 2.9(15) . . . . ?
C51 C50 C55 C54 2.3(12) . . . . ?
C51 C52 C53 C54 -0.1(15) . . . . ?
C52 C53 C54 C55 -1.5(14) . . . . ?
C53 C54 C55 C50 0.4(13) . . . . ?
C55 C50 C51 C52 -3.9(12) . . . . ?
B1 N2 C7 C6 176.5(7) . . . . ?
B1 N2 C7 C8 -1.8(12) . . . . ?
B1 N4 C12 C11 -168.2(6) . . . . ?
B1 N4 C12 C13 11.0(10) . . . . ?
B1 N6 C17 C16 -179.2(7) . . . . ?
B1 N6 C17 C18 -0.8(12) . . . . ?

loop_
_exptl_oxdiff_crystal_face_indexfrac_h
_exptl_oxdiff_crystal_face_indexfrac_k
_exptl_oxdiff_crystal_face_indexfrac_l
_exptl_oxdiff_crystal_face_x
_exptl_oxdiff_crystal_face_y
_exptl_oxdiff_crystal_face_z
-0.1510 -0.5374 -11.6881 0.0637 0.2582 -0.9640
0.4037 0.4134 11.7569 -0.0733 -0.2987 0.9515
-5.7552 2.8879 -0.3472 0.2138 0.8976 0.3855
5.8045 -2.8673 1.2128 -0.2200 -0.9226 -0.3169
0.3117 10.4370 -1.1285 0.9956 0.0792 -0.0509
-0.2532 -10.5040 0.6809 -0.9968 -0.0794 0.0092
1.4185 -0.9113 -10.7843 0.0362 0.0008 -0.9993
-1.4084 1.3897 10.7645 0.0090 0.0028 1.0000
